data_4316687
loop_
_publ_author_name
'Leslie D. Field'
'Ruth W. Guest'
'Peter Turner'

_publ_section_title
;
 Mixed-Valence Dinitrogen-Bridged Fe(0)/Fe(II) Complex
;
_journal_name_full 'Inorganic Chemistry'
_journal_page_first 9086
_journal_page_last 9093
_journal_paper_doi 10.1021/ic101646p
_journal_volume 49
_journal_year 2010
_chemical_formula_sum 'C48 H81 B Fe2 N2 P8'
_chemical_formula_weight 1056.42
_space_group_IT_number 14
_symmetry_cell_setting monoclinic
_symmetry_Int_Tables_number 14
_symmetry_space_group_name_Hall '-P 2ybc'
_symmetry_space_group_name_H-M 'P 1 21/c 1'
_atom_sites_solution_hydrogens geom
_atom_sites_solution_primary direct
_atom_sites_solution_secondary difmap
_audit_creation_method SHELXL-97
_cell_angle_alpha 90.00
_cell_angle_beta 94.0140(12)
_cell_angle_gamma 90.00
_cell_formula_units_Z 4
_cell_length_a 15.8330(3)
_cell_length_b 17.6540(4)
_cell_length_c 19.7390(4)
_cell_measurement_reflns_used 8574
_cell_measurement_temperature 150(2)
_cell_measurement_theta_max 30.26
_cell_measurement_theta_min 2.63
_cell_volume 5503.8(2)
_computing_cell_refinement 'SAINT (Bruker-AXS,2003)'
_computing_data_collection 'APEX (Bruker-AXS,2003)'
_computing_data_reduction 'SAINT and XPREP (Bruker-AXS,2003)'
_computing_molecular_graphics
;
  xtal 3.6 (Hall,du Boulay, D.J. & Olthof-Hazekamp, R. 1999)
  ORTEPII  (Johnson,C.K., 1976). 
  WinGX (Farrugia, 1999)
;
_computing_structure_refinement 'SHELXL-97 (Sheldrick, 1997)'
_computing_structure_solution 'SIR97 (Altomare, et. al. 1997)'
_diffrn_ambient_temperature 150(2)
_diffrn_crystal_treatment
;
attached with Exxon Paratone N, to a short length 
of fibre supported on a thin piece of copper wire 
inserted in a copper mounting pin.  The crystal was 
quenched in a cold nitrogen gas stream from an 
Oxford Cryosystems Cryostream. 
;
_diffrn_measured_fraction_theta_full 0.998
_diffrn_measured_fraction_theta_max 0.998
_diffrn_measurement_device_type APEXII-FR591
_diffrn_measurement_method \w+\f
_diffrn_radiation_monochromator graphite
_diffrn_radiation_source 'rotating anode'
_diffrn_radiation_type MoK\a
_diffrn_radiation_wavelength 0.71069
_diffrn_reflns_av_R_equivalents 0.0397
_diffrn_reflns_av_sigmaI/netI 0.0250
_diffrn_reflns_limit_h_max 22
_diffrn_reflns_limit_h_min -19
_diffrn_reflns_limit_k_max 25
_diffrn_reflns_limit_k_min -25
_diffrn_reflns_limit_l_max 28
_diffrn_reflns_limit_l_min -28
_diffrn_reflns_number 155716
_diffrn_reflns_theta_full 30.55
_diffrn_reflns_theta_max 30.55
_diffrn_reflns_theta_min 1.55
_diffrn_standards_decay_% 0
_diffrn_standards_interval_count 0
_diffrn_standards_interval_time 0
_diffrn_standards_number 0
_exptl_absorpt_coefficient_mu 0.793
_exptl_absorpt_correction_T_max 1.00
_exptl_absorpt_correction_T_min 0.892
_exptl_absorpt_correction_type multi-scan
_exptl_absorpt_process_details
;
  SADABS (Sheldrick, 1996)
;
_exptl_crystal_colour red
_exptl_crystal_density_diffrn 1.275
_exptl_crystal_density_method 'not measured'
_exptl_crystal_description needle
_exptl_crystal_F_000 2240
_exptl_crystal_size_max 0.471
_exptl_crystal_size_mid 0.156
_exptl_crystal_size_min 0.075
_refine_diff_density_max 0.940
_refine_diff_density_min -0.884
_refine_diff_density_rms 0.216
_refine_ls_extinction_method none
_refine_ls_goodness_of_fit_ref 1.613
_refine_ls_hydrogen_treatment mixed
_refine_ls_matrix_type full
_refine_ls_number_parameters 566
_refine_ls_number_reflns 16819
_refine_ls_number_restraints 20
_refine_ls_restrained_S_all 1.642
_refine_ls_R_factor_all 0.0659
_refine_ls_R_factor_gt 0.0432
_refine_ls_shift/su_max 0.005
_refine_ls_shift/su_mean 0.000
_refine_ls_structure_factor_coef Fsqd
_refine_ls_weighting_details 'calc w=1/[\s^2^(Fo^2^)+(0.05P)^2^+0.80P] where P=(Fo^2^+2Fc^2^)/3'
_refine_ls_weighting_scheme calc
_refine_ls_wR_factor_gt 0.1160
_refine_ls_wR_factor_ref 0.1393
_reflns_number_gt 12882
_reflns_number_total 16819
_reflns_threshold_expression >2sigma(I)
_cod_data_source_file ic101646p_si_001_2.cif
_cod_data_source_block ldf05ms1_sad
_cod_depositor_comments
;
The following automatic conversions were performed:

data name '_atom_site_symetry_multiplicity' was replaced with
'_atom_site_symmetry_multiplicity' as specified in the replacement
file 'data/replacement-values/replacement_tags.lst'.

Automatic conversion script
Id: cif_correct_tags 9268 2022-04-12 08:56:07Z antanas 
;
_cod_original_sg_symbol_H-M 'P 21/c '
_cod_database_code 4316687

loop_
_symmetry_equiv_pos_as_xyz
'x, y, z'
'-x, y+1/2, -z+1/2'
'-x, -y, -z'
'x, -y-1/2, z-1/2'

loop_
_atom_site_label
_atom_site_type_symbol
_atom_site_fract_x
_atom_site_fract_y
_atom_site_fract_z
_atom_site_U_iso_or_equiv
_atom_site_adp_type
_atom_site_occupancy
_atom_site_symmetry_multiplicity
_atom_site_calc_flag
_atom_site_refinement_flags
_atom_site_disorder_assembly
_atom_site_disorder_group
Fe1 Fe 0.236808(18) 0.143413(15) 0.184980(15) 0.02217(7) Uani 1 1 d . . .
Fe2 Fe 0.238764(19) 0.416649(15) 0.194553(15) 0.02366(8) Uani 1 1 d . A .
H2FE H 0.2414(18) 0.4149(15) 0.2705(14) 0.046(8) Uiso 1 1 d . . .
P1 P 0.24750(4) 0.02299(3) 0.18731(3) 0.03246(13) Uani 1 1 d . . .
P2 P 0.13095(4) 0.12692(4) 0.11130(3) 0.03616(14) Uani 1 1 d . . .
P3 P 0.21934(4) 0.13251(3) 0.29159(3) 0.03092(13) Uani 1 1 d . . .
P4 P 0.36179(4) 0.14004(3) 0.14855(3) 0.02844(12) Uani 1 1 d . . .
P5 P 0.23462(4) 0.53753(3) 0.20441(3) 0.03588(14) Uani 1 1 d D . .
P6 P 0.37469(4) 0.42768(3) 0.22392(3) 0.02815(12) Uani 1 1 d . . .
P7 P 0.23571(4) 0.43644(4) 0.08423(3) 0.03330(13) Uani 1 1 d D . .
P8 P 0.10709(4) 0.41950(3) 0.22106(3) 0.03117(13) Uani 1 1 d D . .
N1 N 0.23668(10) 0.24524(9) 0.18657(8) 0.0209(3) Uani 1 1 d . A .
N2 N 0.23964(11) 0.30896(9) 0.18885(8) 0.0239(3) Uani 1 1 d . . .
C1 C 0.1784(2) -0.02491(15) 0.12283(16) 0.0530(7) Uani 1 1 d . . .
H1A H 0.2088 -0.0333 0.0813 0.064 Uiso 1 1 calc R . .
H1B H 0.1607 -0.0748 0.1400 0.064 Uiso 1 1 calc R . .
C2 C 0.10101(19) 0.02476(16) 0.10654(19) 0.0598(8) Uani 1 1 d . . .
H2A H 0.0578 0.0141 0.1392 0.072 Uiso 1 1 calc R . .
H2B H 0.0761 0.0129 0.0604 0.072 Uiso 1 1 calc R . .
C3 C 0.1408(2) 0.1506(2) 0.02127(15) 0.0614(9) Uani 1 1 d . . .
H3A H 0.1943 0.1305 0.0067 0.092 Uiso 1 1 calc R . .
H3B H 0.1399 0.2058 0.0156 0.092 Uiso 1 1 calc R . .
H3C H 0.0935 0.1282 -0.0064 0.092 Uiso 1 1 calc R . .
C4 C 0.02772(17) 0.17211(19) 0.12139(19) 0.0594(8) Uani 1 1 d . . .
H4A H 0.0116 0.1646 0.1680 0.089 Uiso 1 1 calc R . .
H4B H -0.0152 0.1493 0.0895 0.089 Uiso 1 1 calc R . .
H4C H 0.0318 0.2265 0.1121 0.089 Uiso 1 1 calc R . .
C5 C 0.22638(18) -0.02004(12) 0.26930(13) 0.0416(6) Uani 1 1 d . . .
H5A H 0.1654 -0.0320 0.2706 0.050 Uiso 1 1 calc R . .
H5B H 0.2593 -0.0674 0.2765 0.050 Uiso 1 1 calc R . .
C6 C 0.2534(2) 0.03850(13) 0.32398(13) 0.0438(6) Uani 1 1 d . . .
H6A H 0.3156 0.0374 0.3335 0.053 Uiso 1 1 calc R . .
H6B H 0.2264 0.0271 0.3666 0.053 Uiso 1 1 calc R . .
C9 C 0.35554(17) -0.01172(13) 0.17234(14) 0.0417(6) Uani 1 1 d . . .
H9A H 0.3905 -0.0150 0.2158 0.050 Uiso 1 1 calc R . .
H9B H 0.3524 -0.0627 0.1514 0.050 Uiso 1 1 calc R . .
C7 C 0.1123(2) 0.13586(18) 0.32316(17) 0.0594(8) Uani 1 1 d . . .
H7A H 0.0849 0.1838 0.3095 0.089 Uiso 1 1 calc R . .
H7B H 0.1166 0.1320 0.3728 0.089 Uiso 1 1 calc R . .
H7C H 0.0785 0.0935 0.3039 0.089 Uiso 1 1 calc R . .
C8 C 0.2733(2) 0.19819(15) 0.35237(13) 0.0523(7) Uani 1 1 d . . .
H8A H 0.2592 0.2504 0.3391 0.078 Uiso 1 1 calc R . .
H8B H 0.3346 0.1908 0.3525 0.078 Uiso 1 1 calc R . .
H8C H 0.2548 0.1884 0.3979 0.078 Uiso 1 1 calc R . .
C10 C 0.39357(16) 0.04359(14) 0.12566(13) 0.0385(5) Uani 1 1 d . . .
H10A H 0.3736 0.0326 0.0780 0.046 Uiso 1 1 calc R . .
H10B H 0.4561 0.0392 0.1298 0.046 Uiso 1 1 calc R . .
C11 C 0.45157(15) 0.17174(14) 0.20556(15) 0.0418(6) Uani 1 1 d . . .
H11A H 0.4410 0.2234 0.2211 0.063 Uiso 1 1 calc R . .
H11B H 0.5034 0.1709 0.1812 0.063 Uiso 1 1 calc R . .
H11C H 0.4582 0.1378 0.2448 0.063 Uiso 1 1 calc R . .
C12 C 0.3859(2) 0.19427(19) 0.07265(16) 0.0561(8) Uani 1 1 d . . .
H12A H 0.3714 0.2477 0.0790 0.084 Uiso 1 1 calc R . .
H12B H 0.3527 0.1741 0.0329 0.084 Uiso 1 1 calc R . .
H12C H 0.4464 0.1899 0.0657 0.084 Uiso 1 1 calc R . .
C13 C 0.32169(17) 0.57138(13) 0.26168(14) 0.0423(6) Uani 1 1 d . A .
H13A H 0.3299 0.6265 0.2558 0.051 Uiso 1 1 calc R . .
H13B H 0.3100 0.5615 0.3095 0.051 Uiso 1 1 calc R . .
C14 C 0.39956(16) 0.52824(13) 0.24319(14) 0.0411(6) Uani 1 1 d . A .
H14A H 0.4434 0.5310 0.2814 0.049 Uiso 1 1 calc R . .
H14B H 0.4227 0.5522 0.2031 0.049 Uiso 1 1 calc R . .
C15 C 0.46067(16) 0.40355(17) 0.17049(14) 0.0460(6) Uani 1 1 d . A .
H15A H 0.4500 0.4271 0.1257 0.069 Uiso 1 1 calc R . .
H15B H 0.4636 0.3484 0.1653 0.069 Uiso 1 1 calc R . .
H15C H 0.5144 0.4222 0.1918 0.069 Uiso 1 1 calc R . .
C16 C 0.41121(16) 0.37764(14) 0.30121(12) 0.0383(5) Uani 1 1 d . A .
H16A H 0.3708 0.3854 0.3359 0.057 Uiso 1 1 calc R . .
H16B H 0.4668 0.3972 0.3178 0.057 Uiso 1 1 calc R . .
H16C H 0.4157 0.3234 0.2915 0.057 Uiso 1 1 calc R . .
C17A C 0.1353(2) 0.5732(2) 0.2352(3) 0.0507(15) Uani 0.80 1 d PD A 1
H17A H 0.1471 0.6145 0.2684 0.061 Uiso 0.80 1 calc PR A 1
H17B H 0.0983 0.5932 0.1968 0.061 Uiso 0.80 1 calc PR A 1
C18A C 0.0923(2) 0.50767(15) 0.26848(17) 0.0399(7) Uani 0.80 1 d PD A 1
H18A H 0.0310 0.5184 0.2697 0.048 Uiso 0.80 1 calc PR A 1
H18B H 0.1164 0.5017 0.3158 0.048 Uiso 0.80 1 calc PR A 1
C19A C 0.0745(2) 0.34553(18) 0.27691(18) 0.0449(8) Uani 0.80 1 d PD A 1
H19A H 0.0811 0.2961 0.2553 0.067 Uiso 0.80 1 calc PR A 1
H19B H 0.0150 0.3530 0.2860 0.067 Uiso 0.80 1 calc PR A 1
H19C H 0.1096 0.3474 0.3198 0.067 Uiso 0.80 1 calc PR A 1
C20A C 0.01407(19) 0.4226(2) 0.15922(17) 0.0460(8) Uani 0.80 1 d PD A 1
H20A H 0.0231 0.4609 0.1246 0.069 Uiso 0.80 1 calc PR A 1
H20B H -0.0365 0.4355 0.1828 0.069 Uiso 0.80 1 calc PR A 1
H20C H 0.0062 0.3729 0.1375 0.069 Uiso 0.80 1 calc PR A 1
C17B C 0.1393(8) 0.5626(13) 0.2489(12) 0.057(7) Uiso 0.20 1 d PD A 2
H17C H 0.1517 0.5555 0.2984 0.069 Uiso 0.20 1 calc PR A 2
H17D H 0.1261 0.6168 0.2409 0.069 Uiso 0.20 1 calc PR A 2
C18B C 0.0618(9) 0.5152(4) 0.2258(9) 0.053(3) Uiso 0.20 1 d PD A 2
H18C H 0.0368 0.5321 0.1810 0.064 Uiso 0.20 1 calc PR A 2
H18D H 0.0181 0.5174 0.2593 0.064 Uiso 0.20 1 calc PR A 2
C19B C 0.0862(10) 0.3842(9) 0.3073(4) 0.050(3) Uiso 0.20 1 d PD A 2
H19D H 0.1077 0.3324 0.3129 0.075 Uiso 0.20 1 calc PR A 2
H19E H 0.0252 0.3847 0.3126 0.075 Uiso 0.20 1 calc PR A 2
H19F H 0.1149 0.4170 0.3418 0.075 Uiso 0.20 1 calc PR A 2
C20B C 0.0217(8) 0.3591(8) 0.1818(8) 0.059(4) Uiso 0.20 1 d PD A 2
H20D H 0.0423 0.3070 0.1783 0.089 Uiso 0.20 1 calc PR A 2
H20E H 0.0044 0.3783 0.1363 0.089 Uiso 0.20 1 calc PR A 2
H20F H -0.0269 0.3600 0.2099 0.089 Uiso 0.20 1 calc PR A 2
C21A C 0.2335(4) 0.5920(3) 0.1273(2) 0.0355(13) Uiso 0.50 1 d PD A 3
H21A H 0.1750 0.6060 0.1111 0.043 Uiso 0.50 1 calc PR A 3
H21B H 0.2678 0.6386 0.1339 0.043 Uiso 0.50 1 calc PR A 3
C22A C 0.2728(3) 0.53786(19) 0.0771(2) 0.0334(9) Uiso 0.50 1 d PD A 3
H22A H 0.3352 0.5393 0.0853 0.040 Uiso 0.50 1 calc PR A 3
H22B H 0.2585 0.5560 0.0303 0.040 Uiso 0.50 1 calc PR A 3
C23A C 0.1347(3) 0.4437(3) 0.0326(2) 0.0386(10) Uiso 0.50 1 d PD A 3
H23A H 0.0936 0.4714 0.0580 0.058 Uiso 0.50 1 calc PR A 3
H23B H 0.1131 0.3928 0.0219 0.058 Uiso 0.50 1 calc PR A 3
H23C H 0.1437 0.4707 -0.0097 0.058 Uiso 0.50 1 calc PR A 3
C24A C 0.2991(3) 0.3845(3) 0.0287(2) 0.0403(11) Uiso 0.50 1 d PD A 3
H24A H 0.3558 0.3767 0.0508 0.060 Uiso 0.50 1 calc PR A 3
H24B H 0.3036 0.4131 -0.0135 0.060 Uiso 0.50 1 calc PR A 3
H24C H 0.2727 0.3353 0.0183 0.060 Uiso 0.50 1 calc PR A 3
C21B C 0.2500(4) 0.5801(3) 0.1181(2) 0.0369(13) Uiso 0.50 1 d PD A 4
H21C H 0.2276 0.6324 0.1161 0.044 Uiso 0.50 1 calc PR A 4
H21D H 0.3111 0.5821 0.1105 0.044 Uiso 0.50 1 calc PR A 4
C22B C 0.2034(3) 0.5315(2) 0.0625(3) 0.0465(12) Uiso 0.50 1 d PD A 4
H22C H 0.2206 0.5456 0.0169 0.056 Uiso 0.50 1 calc PR A 4
H22D H 0.1412 0.5373 0.0633 0.056 Uiso 0.50 1 calc PR A 4
C23B C 0.1640(4) 0.3752(3) 0.0284(3) 0.0532(14) Uiso 0.50 1 d PD A 4
H23D H 0.1406 0.3349 0.0557 0.080 Uiso 0.50 1 calc PR A 4
H23E H 0.1961 0.3526 -0.0072 0.080 Uiso 0.50 1 calc PR A 4
H23F H 0.1177 0.4059 0.0075 0.080 Uiso 0.50 1 calc PR A 4
C24B C 0.3272(3) 0.4216(3) 0.0321(3) 0.0411(11) Uiso 0.50 1 d PD A 4
H24D H 0.3488 0.3700 0.0390 0.062 Uiso 0.50 1 calc PR A 4
H24E H 0.3719 0.4580 0.0457 0.062 Uiso 0.50 1 calc PR A 4
H24F H 0.3092 0.4290 -0.0160 0.062 Uiso 0.50 1 calc PR A 4
C25 C 0.70980(14) 0.14796(12) 0.05786(10) 0.0284(4) Uani 1 1 d . . .
C26 C 0.63063(16) 0.11314(15) 0.04957(12) 0.0389(5) Uani 1 1 d . . .
H26 H 0.5815 0.1439 0.0426 0.047 Uiso 1 1 calc R . .
C27 C 0.6212(2) 0.03373(17) 0.05126(13) 0.0506(7) Uani 1 1 d . . .
H27 H 0.5663 0.0120 0.0463 0.061 Uiso 1 1 calc R . .
C28 C 0.6905(2) -0.01224(16) 0.06006(13) 0.0510(7) Uani 1 1 d . . .
H28 H 0.6843 -0.0658 0.0598 0.061 Uiso 1 1 calc R . .
C29 C 0.7688(2) 0.01989(15) 0.06921(13) 0.0488(7) Uani 1 1 d . . .
H29 H 0.8174 -0.0115 0.0758 0.059 Uiso 1 1 calc R . .
C30 C 0.77821(17) 0.09787(14) 0.06905(12) 0.0371(5) Uani 1 1 d . . .
H30 H 0.8335 0.1184 0.0769 0.044 Uiso 1 1 calc R . .
C31 C 0.64762(14) 0.28581(13) 0.01711(11) 0.0310(5) Uani 1 1 d . . .
C32 C 0.61271(16) 0.25926(18) -0.04578(13) 0.0455(6) Uani 1 1 d . . .
H32 H 0.6324 0.2125 -0.0626 0.055 Uiso 1 1 calc R . .
C33 C 0.55045(19) 0.2987(2) -0.08445(14) 0.0581(8) Uani 1 1 d . . .
H33 H 0.5287 0.2790 -0.1269 0.070 Uiso 1 1 calc R . .
C34 C 0.52031(18) 0.3664(2) -0.06129(16) 0.0605(9) Uani 1 1 d . . .
H34 H 0.4770 0.3930 -0.0871 0.073 Uiso 1 1 calc R . .
C35 C 0.55353(18) 0.39501(17) -0.00047(15) 0.0513(7) Uani 1 1 d . . .
H35 H 0.5335 0.4420 0.0156 0.062 Uiso 1 1 calc R . .
C36 C 0.61654(16) 0.35549(14) 0.03789(13) 0.0386(5) Uani 1 1 d . . .
H36 H 0.6391 0.3767 0.0795 0.046 Uiso 1 1 calc R . .
C37 C 0.73207(13) 0.26132(11) 0.14079(10) 0.0232(4) Uani 1 1 d . . .
C38 C 0.65975(14) 0.27160(11) 0.17716(11) 0.0258(4) Uani 1 1 d . . .
H38 H 0.6058 0.2717 0.1528 0.031 Uiso 1 1 calc R . .
C39 C 0.66350(16) 0.28165(11) 0.24725(11) 0.0314(5) Uani 1 1 d . . .
H39 H 0.6129 0.2889 0.2696 0.038 Uiso 1 1 calc R . .
C40 C 0.74074(17) 0.28108(11) 0.28429(11) 0.0333(5) Uani 1 1 d . . .
H40 H 0.7438 0.2875 0.3322 0.040 Uiso 1 1 calc R . .
C41 C 0.81339(16) 0.27096(12) 0.25063(11) 0.0325(5) Uani 1 1 d . . .
H41 H 0.8669 0.2704 0.2756 0.039 Uiso 1 1 calc R . .
C42 C 0.80893(14) 0.26159(12) 0.18035(11) 0.0282(4) Uani 1 1 d . . .
H42 H 0.8600 0.2551 0.1585 0.034 Uiso 1 1 calc R . .
C43 C 0.80994(13) 0.26205(13) 0.02197(10) 0.0288(4) Uani 1 1 d . . .
C44 C 0.83960(15) 0.21812(15) -0.03073(11) 0.0375(5) Uani 1 1 d . . .
H44 H 0.8099 0.1731 -0.0437 0.045 Uiso 1 1 calc R . .
C45 C 0.91027(17) 0.2375(2) -0.06477(13) 0.0551(8) Uani 1 1 d . . .
H45 H 0.9285 0.2055 -0.0996 0.066 Uiso 1 1 calc R . .
C46 C 0.95358(18) 0.3024(2) -0.04822(14) 0.0577(9) Uani 1 1 d . . .
H46 H 1.0022 0.3157 -0.0713 0.069 Uiso 1 1 calc R . .
C47 C 0.92653(17) 0.34837(18) 0.00184(14) 0.0512(8) Uani 1 1 d . . .
H47 H 0.9560 0.3941 0.0129 0.061 Uiso 1 1 calc R . .
C48 C 0.85564(15) 0.32858(15) 0.03693(12) 0.0372(5) Uani 1 1 d . . .
H48 H 0.8383 0.3611 0.0717 0.045 Uiso 1 1 calc R . .
B1 B 0.72469(14) 0.24012(14) 0.05961(11) 0.0242(4) Uani 1 1 d . . .

loop_
_atom_site_aniso_label
_atom_site_aniso_U_11
_atom_site_aniso_U_22
_atom_site_aniso_U_33
_atom_site_aniso_U_23
_atom_site_aniso_U_13
_atom_site_aniso_U_12
Fe1 0.02224(15) 0.01781(13) 0.02666(15) -0.00206(10) 0.00321(11) 0.00211(10)
Fe2 0.02639(16) 0.01868(13) 0.02556(15) -0.00202(10) -0.00059(11) -0.00351(10)
P1 0.0423(3) 0.0200(2) 0.0355(3) -0.0042(2) 0.0056(3) 0.0018(2)
P2 0.0269(3) 0.0352(3) 0.0451(4) -0.0091(3) -0.0058(3) 0.0005(2)
P3 0.0403(3) 0.0237(2) 0.0299(3) -0.0003(2) 0.0096(2) -0.0002(2)
P4 0.0245(3) 0.0297(3) 0.0316(3) 0.0020(2) 0.0054(2) 0.0076(2)
P5 0.0409(3) 0.0186(2) 0.0460(3) -0.0004(2) -0.0125(3) -0.0023(2)
P6 0.0281(3) 0.0262(2) 0.0296(3) -0.0023(2) -0.0012(2) -0.0045(2)
P7 0.0303(3) 0.0417(3) 0.0273(3) 0.0039(2) -0.0026(2) -0.0059(2)
P8 0.0289(3) 0.0294(3) 0.0352(3) -0.0061(2) 0.0021(2) 0.0016(2)
N1 0.0187(8) 0.0231(7) 0.0211(8) -0.0022(6) 0.0030(6) 0.0004(6)
N2 0.0250(8) 0.0223(8) 0.0244(8) -0.0034(6) 0.0026(7) -0.0023(6)
C1 0.068(2) 0.0310(12) 0.0586(17) -0.0106(12) -0.0085(15) -0.0063(12)
C2 0.0463(17) 0.0473(16) 0.084(2) -0.0176(15) -0.0129(15) -0.0155(13)
C3 0.0585(19) 0.083(2) 0.0404(15) -0.0119(15) -0.0121(14) 0.0128(16)
C4 0.0255(13) 0.069(2) 0.083(2) -0.0029(17) -0.0045(14) 0.0083(13)
C5 0.0568(16) 0.0220(10) 0.0477(14) 0.0019(9) 0.0150(12) -0.0016(10)
C6 0.0679(18) 0.0289(11) 0.0356(12) 0.0039(10) 0.0110(12) 0.0036(11)
C9 0.0493(15) 0.0296(11) 0.0466(14) -0.0028(10) 0.0064(11) 0.0149(10)
C7 0.064(2) 0.0565(18) 0.0625(19) 0.0038(14) 0.0371(16) 0.0089(14)
C8 0.090(2) 0.0366(13) 0.0300(12) -0.0031(10) 0.0001(13) -0.0037(14)
C10 0.0359(13) 0.0389(12) 0.0407(13) -0.0099(10) 0.0028(10) 0.0128(10)
C11 0.0283(12) 0.0327(11) 0.0639(17) -0.0027(11) 0.0002(11) 0.0026(9)
C12 0.0505(17) 0.0667(19) 0.0537(17) 0.0254(15) 0.0220(14) 0.0163(14)
C13 0.0513(16) 0.0225(10) 0.0502(15) -0.0039(9) -0.0168(12) -0.0066(10)
C14 0.0429(14) 0.0292(11) 0.0488(14) 0.0000(10) -0.0136(11) -0.0124(10)
C15 0.0301(13) 0.0647(17) 0.0437(14) -0.0090(13) 0.0064(11) -0.0067(12)
C16 0.0391(13) 0.0391(12) 0.0360(12) 0.0024(10) -0.0023(10) 0.0031(10)
C17A 0.051(3) 0.0228(15) 0.076(3) -0.013(2) -0.013(2) 0.0128(13)
C18A 0.0367(16) 0.0362(15) 0.0463(18) -0.0155(13) -0.0003(14) 0.0094(12)
C19A 0.0387(18) 0.0449(17) 0.053(2) 0.0026(15) 0.0159(15) -0.0047(14)
C20A 0.0303(16) 0.059(2) 0.0478(19) -0.0130(16) -0.0066(14) 0.0023(14)
C25 0.0303(11) 0.0363(11) 0.0190(9) -0.0046(8) 0.0043(8) -0.0022(8)
C26 0.0332(12) 0.0507(14) 0.0339(12) -0.0123(10) 0.0106(10) -0.0097(10)
C27 0.0578(18) 0.0578(17) 0.0385(14) -0.0184(12) 0.0190(12) -0.0286(14)
C28 0.084(2) 0.0365(13) 0.0343(13) -0.0097(10) 0.0154(14) -0.0098(14)
C29 0.075(2) 0.0363(13) 0.0340(13) -0.0044(10) -0.0011(13) 0.0102(13)
C30 0.0435(14) 0.0364(12) 0.0306(11) -0.0031(9) -0.0033(10) 0.0052(10)
C31 0.0228(10) 0.0472(13) 0.0231(10) 0.0075(9) 0.0027(8) 0.0037(9)
C32 0.0326(13) 0.0745(18) 0.0286(12) 0.0014(12) -0.0041(10) 0.0142(12)
C33 0.0376(15) 0.102(3) 0.0336(14) 0.0094(15) -0.0075(11) 0.0176(16)
C34 0.0367(15) 0.096(3) 0.0482(17) 0.0364(17) 0.0026(12) 0.0220(15)
C35 0.0471(16) 0.0560(16) 0.0522(17) 0.0266(13) 0.0136(13) 0.0208(13)
C36 0.0388(13) 0.0426(13) 0.0349(12) 0.0158(10) 0.0063(10) 0.0086(10)
C37 0.0271(10) 0.0209(8) 0.0217(9) 0.0020(7) 0.0018(7) 0.0012(7)
C38 0.0284(10) 0.0232(9) 0.0259(10) 0.0016(7) 0.0041(8) -0.0030(7)
C39 0.0428(13) 0.0241(9) 0.0286(11) -0.0007(8) 0.0123(9) -0.0028(8)
C40 0.0565(15) 0.0236(9) 0.0198(9) -0.0008(7) 0.0021(10) -0.0025(9)
C41 0.0428(13) 0.0278(10) 0.0256(10) 0.0008(8) -0.0080(9) 0.0023(9)
C42 0.0296(11) 0.0299(10) 0.0247(10) 0.0004(8) -0.0004(8) 0.0059(8)
C43 0.0228(10) 0.0430(11) 0.0203(9) 0.0066(8) -0.0017(8) 0.0001(9)
C44 0.0258(11) 0.0630(16) 0.0238(10) 0.0002(10) 0.0025(8) -0.0013(10)
C45 0.0301(13) 0.110(3) 0.0260(12) 0.0059(14) 0.0061(10) 0.0023(15)
C46 0.0302(13) 0.110(3) 0.0334(14) 0.0282(16) 0.0033(11) -0.0097(15)
C47 0.0330(13) 0.0728(19) 0.0454(15) 0.0282(14) -0.0140(11) -0.0213(13)
C48 0.0301(12) 0.0498(14) 0.0307(11) 0.0114(10) -0.0052(9) -0.0084(10)
B1 0.0189(10) 0.0326(11) 0.0210(10) 0.0008(8) 0.0012(8) 0.0020(8)

loop_
_atom_type_symbol
_atom_type_description
_atom_type_scat_dispersion_real
_atom_type_scat_dispersion_imag
_atom_type_scat_source
C C 0.0033 0.0016 'International Tables Vol C Tables 4.2.6.8 and 6.1.1.4'
H H 0.0000 0.0000 'International Tables Vol C Tables 4.2.6.8 and 6.1.1.4'
B B 0.0013 0.0007 'International Tables Vol C Tables 4.2.6.8 and 6.1.1.4'
N N 0.0061 0.0033 'International Tables Vol C Tables 4.2.6.8 and 6.1.1.4'
P P 0.1023 0.0942 'International Tables Vol C Tables 4.2.6.8 and 6.1.1.4'
Fe Fe 0.3463 0.8444 'International Tables Vol C Tables 4.2.6.8 and 6.1.1.4'

loop_
_geom_angle_atom_site_label_1
_geom_angle_atom_site_label_2
_geom_angle_atom_site_label_3
_geom_angle
_geom_angle_site_symmetry_1
_geom_angle_site_symmetry_3
_geom_angle_publ_flag
N1 Fe1 P1 175.12(6) . . ?
N1 Fe1 P3 94.13(5) . . ?
P1 Fe1 P3 84.55(2) . . ?
N1 Fe1 P4 92.04(5) . . ?
P1 Fe1 P4 84.62(2) . . ?
P3 Fe1 P4 120.57(3) . . ?
N1 Fe1 P2 98.32(5) . . ?
P1 Fe1 P2 86.38(3) . . ?
P3 Fe1 P2 119.99(3) . . ?
P4 Fe1 P2 117.34(3) . . ?
N2 Fe2 P5 177.67(6) . . ?
N2 Fe2 P8 92.76(5) . . ?
P5 Fe2 P8 85.39(3) . . ?
N2 Fe2 P6 95.33(5) . . ?
P5 Fe2 P6 85.61(2) . . ?
P8 Fe2 P6 150.20(3) . . ?
N2 Fe2 P7 95.72(5) . . ?
P5 Fe2 P7 86.17(3) . . ?
P8 Fe2 P7 106.13(3) . . ?
P6 Fe2 P7 101.54(2) . . ?
N2 Fe2 H2FE 92.2(10) . . ?
P5 Fe2 H2FE 85.9(10) . . ?
P8 Fe2 H2FE 73.8(11) . . ?
P6 Fe2 H2FE 77.3(11) . . ?
P7 Fe2 H2FE 172.1(10) . . ?
C1 P1 C5 106.55(14) . . ?
C1 P1 C9 104.46(13) . . ?
C5 P1 C9 103.28(12) . . ?
C1 P1 Fe1 113.79(9) . . ?
C5 P1 Fe1 114.30(8) . . ?
C9 P1 Fe1 113.42(8) . . ?
C3 P2 C4 98.14(16) . . ?
C3 P2 C2 102.09(16) . . ?
C4 P2 C2 101.54(15) . . ?
C3 P2 Fe1 120.28(11) . . ?
C4 P2 Fe1 121.41(11) . . ?
C2 P2 Fe1 110.28(10) . . ?
C8 P3 C6 103.33(13) . . ?
C8 P3 C7 98.93(16) . . ?
C6 P3 C7 99.46(14) . . ?
C8 P3 Fe1 119.82(10) . . ?
C6 P3 Fe1 111.42(8) . . ?
C7 P3 Fe1 120.74(12) . . ?
C10 P4 C12 101.87(14) . . ?
C10 P4 C11 102.65(11) . . ?
C12 P4 C11 98.30(15) . . ?
C10 P4 Fe1 112.40(9) . . ?
C12 P4 Fe1 120.36(10) . . ?
C11 P4 Fe1 118.47(9) . . ?
C21A P5 C13 108.2(2) . . ?
C21A P5 C17A 98.0(3) . . ?
C13 P5 C17A 108.13(18) . . ?
C21A P5 C17B 108.3(9) . . ?
C13 P5 C17B 103.5(6) . . ?
C17A P5 C17B 10.3(10) . . ?
C21A P5 C21B 11.8(2) . . ?
C13 P5 C21B 106.79(19) . . ?
C17A P5 C21B 109.2(3) . . ?
C17B P5 C21B 119.5(9) . . ?
C21A P5 Fe2 116.96(16) . . ?
C13 P5 Fe2 110.87(8) . . ?
C17A P5 Fe2 113.78(12) . . ?
C17B P5 Fe2 108.2(7) . . ?
C21B P5 Fe2 107.85(17) . . ?
C16 P6 C15 99.47(13) . . ?
C16 P6 C14 104.03(12) . . ?
C15 P6 C14 100.68(13) . . ?
C16 P6 Fe2 115.18(9) . . ?
C15 P6 Fe2 125.56(9) . . ?
C14 P6 Fe2 109.22(9) . . ?
C24A P7 C22B 119.6(2) . . ?
C24A P7 C23A 101.5(2) . . ?
C22B P7 C23A 65.2(2) . . ?
C24A P7 C24B 25.0(2) . . ?
C22B P7 C24B 102.7(2) . . ?
C23A P7 C24B 112.6(2) . . ?
C24A P7 C23B 71.7(3) . . ?
C22B P7 C23B 104.4(2) . . ?
C23A P7 C23B 41.0(2) . . ?
C24B P7 C23B 93.3(3) . . ?
C24A P7 C22A 104.4(2) . . ?
C22B P7 C22A 35.3(2) . . ?
C23A P7 C22A 98.9(2) . . ?
C24B P7 C22A 80.4(2) . . ?
C23B P7 C22A 133.0(2) . . ?
C24A P7 Fe2 123.36(17) . . ?
C22B P7 Fe2 111.71(17) . . ?
C23A P7 Fe2 121.15(16) . . ?
C24B P7 Fe2 124.25(17) . . ?
C23B P7 Fe2 117.5(2) . . ?
C22A P7 Fe2 103.76(14) . . ?
C19A P8 C18B 120.2(5) . . ?
C19A P8 C18A 104.41(16) . . ?
C18B P8 C18A 29.9(5) . . ?
C19A P8 C20A 100.12(17) . . ?
C18B P8 C20A 73.2(5) . . ?
C18A P8 C20A 100.80(15) . . ?
C19A P8 C20B 66.9(5) . . ?
C18B P8 C20B 105.9(7) . . ?
C18A P8 C20B 125.8(5) . . ?
C20A P8 C20B 38.2(5) . . ?
C19A P8 C19B 29.0(5) . . ?
C18B P8 C19B 99.5(7) . . ?
C18A P8 C19B 77.4(5) . . ?
C20A P8 C19B 115.4(5) . . ?
C20B P8 C19B 91.1(7) . . ?
C19A P8 Fe2 116.58(11) . . ?
C18B P8 Fe2 114.5(5) . . ?
C18A P8 Fe2 107.40(10) . . ?
C20A P8 Fe2 124.93(12) . . ?
C20B P8 Fe2 124.6(5) . . ?
C19B P8 Fe2 116.4(5) . . ?
N2 N1 Fe1 177.32(16) . . ?
N1 N2 Fe2 176.93(16) . . ?
C2 C1 P1 108.33(18) . . ?
C2 C1 H1A 110.0 . . ?
P1 C1 H1A 110.0 . . ?
C2 C1 H1B 110.0 . . ?
P1 C1 H1B 110.0 . . ?
H1A C1 H1B 108.4 . . ?
C1 C2 P2 110.39(19) . . ?
C1 C2 H2A 109.6 . . ?
P2 C2 H2A 109.6 . . ?
C1 C2 H2B 109.6 . . ?
P2 C2 H2B 109.6 . . ?
H2A C2 H2B 108.1 . . ?
P2 C3 H3A 109.5 . . ?
P2 C3 H3B 109.5 . . ?
H3A C3 H3B 109.5 . . ?
P2 C3 H3C 109.5 . . ?
H3A C3 H3C 109.5 . . ?
H3B C3 H3C 109.5 . . ?
P2 C4 H4A 109.5 . . ?
P2 C4 H4B 109.5 . . ?
H4A C4 H4B 109.5 . . ?
P2 C4 H4C 109.5 . . ?
H4A C4 H4C 109.5 . . ?
H4B C4 H4C 109.5 . . ?
C6 C5 P1 106.40(16) . . ?
C6 C5 H5A 110.4 . . ?
P1 C5 H5A 110.4 . . ?
C6 C5 H5B 110.4 . . ?
P1 C5 H5B 110.4 . . ?
H5A C5 H5B 108.6 . . ?
C5 C6 P3 107.58(18) . . ?
C5 C6 H6A 110.2 . . ?
P3 C6 H6A 110.2 . . ?
C5 C6 H6B 110.2 . . ?
P3 C6 H6B 110.2 . . ?
H6A C6 H6B 108.5 . . ?
C10 C9 P1 107.27(16) . . ?
C10 C9 H9A 110.3 . . ?
P1 C9 H9A 110.3 . . ?
C10 C9 H9B 110.3 . . ?
P1 C9 H9B 110.3 . . ?
H9A C9 H9B 108.5 . . ?
P3 C7 H7A 109.5 . . ?
P3 C7 H7B 109.5 . . ?
H7A C7 H7B 109.5 . . ?
P3 C7 H7C 109.5 . . ?
H7A C7 H7C 109.5 . . ?
H7B C7 H7C 109.5 . . ?
P3 C8 H8A 109.5 . . ?
P3 C8 H8B 109.5 . . ?
H8A C8 H8B 109.5 . . ?
P3 C8 H8C 109.5 . . ?
H8A C8 H8C 109.5 . . ?
H8B C8 H8C 109.5 . . ?
C9 C10 P4 108.88(16) . . ?
C9 C10 H10A 109.9 . . ?
P4 C10 H10A 109.9 . . ?
C9 C10 H10B 109.9 . . ?
P4 C10 H10B 109.9 . . ?
H10A C10 H10B 108.3 . . ?
P4 C11 H11A 109.5 . . ?
P4 C11 H11B 109.5 . . ?
H11A C11 H11B 109.5 . . ?
P4 C11 H11C 109.5 . . ?
H11A C11 H11C 109.5 . . ?
H11B C11 H11C 109.5 . . ?
P4 C12 H12A 109.5 . . ?
P4 C12 H12B 109.5 . . ?
H12A C12 H12B 109.5 . . ?
P4 C12 H12C 109.5 . . ?
H12A C12 H12C 109.5 . . ?
H12B C12 H12C 109.5 . . ?
C14 C13 P5 106.19(17) . . ?
C14 C13 H13A 110.5 . . ?
P5 C13 H13A 110.5 . . ?
C14 C13 H13B 110.5 . . ?
P5 C13 H13B 110.5 . . ?
H13A C13 H13B 108.7 . . ?
C13 C14 P6 111.48(16) . . ?
C13 C14 H14A 109.3 . . ?
P6 C14 H14A 109.3 . . ?
C13 C14 H14B 109.3 . . ?
P6 C14 H14B 109.3 . . ?
H14A C14 H14B 108.0 . . ?
P6 C15 H15A 109.5 . . ?
P6 C15 H15B 109.5 . . ?
H15A C15 H15B 109.5 . . ?
P6 C15 H15C 109.5 . . ?
H15A C15 H15C 109.5 . . ?
H15B C15 H15C 109.5 . . ?
P6 C16 H16A 109.5 . . ?
P6 C16 H16B 109.5 . . ?
H16A C16 H16B 109.5 . . ?
P6 C16 H16C 109.5 . . ?
H16A C16 H16C 109.5 . . ?
H16B C16 H16C 109.5 . . ?
C18A C17A P5 107.7(2) . . ?
C18A C17A H17A 110.2 . . ?
P5 C17A H17A 110.2 . . ?
C18A C17A H17B 110.2 . . ?
P5 C17A H17B 110.2 . . ?
H17A C17A H17B 108.5 . . ?
C17A C18A P8 110.3(2) . . ?
C17A C18A H18A 109.6 . . ?
P8 C18A H18A 109.6 . . ?
C17A C18A H18B 109.6 . . ?
P8 C18A H18B 109.6 . . ?
H18A C18A H18B 108.1 . . ?
P8 C19A H19A 109.5 . . ?
P8 C19A H19B 109.5 . . ?
H19A C19A H19B 109.5 . . ?
P8 C19A H19C 109.5 . . ?
H19A C19A H19C 109.5 . . ?
H19B C19A H19C 109.5 . . ?
P8 C20A H20A 109.5 . . ?
P8 C20A H20B 109.5 . . ?
H20A C20A H20B 109.5 . . ?
P8 C20A H20C 109.5 . . ?
H20A C20A H20C 109.5 . . ?
H20B C20A H20C 109.5 . . ?
C18B C17B P5 113.1(9) . . ?
C18B C17B H17C 109.0 . . ?
P5 C17B H17C 109.0 . . ?
C18B C17B H17D 109.0 . . ?
P5 C17B H17D 109.0 . . ?
H17C C17B H17D 107.8 . . ?
C17B C18B P8 102.1(10) . . ?
C17B C18B H18C 111.3 . . ?
P8 C18B H18C 111.3 . . ?
C17B C18B H18D 111.3 . . ?
P8 C18B H18D 111.3 . . ?
H18C C18B H18D 109.2 . . ?
P8 C19B H19D 109.5 . . ?
P8 C19B H19E 109.5 . . ?
H19D C19B H19E 109.5 . . ?
P8 C19B H19F 109.5 . . ?
H19D C19B H19F 109.5 . . ?
H19E C19B H19F 109.5 . . ?
P8 C20B H20D 109.5 . . ?
P8 C20B H20E 109.5 . . ?
H20D C20B H20E 109.5 . . ?
P8 C20B H20F 109.5 . . ?
H20D C20B H20F 109.5 . . ?
H20E C20B H20F 109.5 . . ?
C22A C21A P5 103.4(3) . . ?
C22A C21A H21A 111.1 . . ?
P5 C21A H21A 111.1 . . ?
C22A C21A H21B 111.1 . . ?
P5 C21A H21B 111.1 . . ?
H21A C21A H21B 109.0 . . ?
C21A C22A P7 113.5(3) . . ?
C21A C22A H22A 108.9 . . ?
P7 C22A H22A 108.9 . . ?
C21A C22A H22B 108.9 . . ?
P7 C22A H22B 108.9 . . ?
H22A C22A H22B 107.7 . . ?
P7 C23A H23A 109.5 . . ?
P7 C23A H23B 109.5 . . ?
H23A C23A H23B 109.5 . . ?
P7 C23A H23C 109.5 . . ?
H23A C23A H23C 109.5 . . ?
H23B C23A H23C 109.5 . . ?
P7 C24A H24A 109.5 . . ?
P7 C24A H24B 109.5 . . ?
H24A C24A H24B 109.5 . . ?
P7 C24A H24C 109.5 . . ?
H24A C24A H24C 109.5 . . ?
H24B C24A H24C 109.5 . . ?
C22B C21B P5 109.6(3) . . ?
C22B C21B H21C 109.8 . . ?
P5 C21B H21C 109.8 . . ?
C22B C21B H21D 109.8 . . ?
P5 C21B H21D 109.8 . . ?
H21C C21B H21D 108.2 . . ?
C21B C22B P7 103.6(3) . . ?
C21B C22B H22C 111.0 . . ?
P7 C22B H22C 111.0 . . ?
C21B C22B H22D 111.0 . . ?
P7 C22B H22D 111.0 . . ?
H22C C22B H22D 109.0 . . ?
P7 C23B H23D 109.5 . . ?
P7 C23B H23E 109.5 . . ?
H23D C23B H23E 109.5 . . ?
P7 C23B H23F 109.5 . . ?
H23D C23B H23F 109.5 . . ?
H23E C23B H23F 109.5 . . ?
P7 C24B H24D 109.5 . . ?
P7 C24B H24E 109.5 . . ?
H24D C24B H24E 109.5 . . ?
P7 C24B H24F 109.5 . . ?
H24D C24B H24F 109.5 . . ?
H24E C24B H24F 109.5 . . ?
C26 C25 C30 114.7(2) . . ?
C26 C25 B1 124.4(2) . . ?
C30 C25 B1 120.81(19) . . ?
C25 C26 C27 122.0(3) . . ?
C25 C26 H26 119.0 . . ?
C27 C26 H26 119.0 . . ?
C28 C27 C26 120.6(3) . . ?
C28 C27 H27 119.7 . . ?
C26 C27 H27 119.7 . . ?
C29 C28 C27 119.0(3) . . ?
C29 C28 H28 120.5 . . ?
C27 C28 H28 120.5 . . ?
C28 C29 C30 120.6(3) . . ?
C28 C29 H29 119.7 . . ?
C30 C29 H29 119.7 . . ?
C29 C30 C25 123.0(2) . . ?
C29 C30 H30 118.5 . . ?
C25 C30 H30 118.5 . . ?
C36 C31 C32 115.4(2) . . ?
C36 C31 B1 123.1(2) . . ?
C32 C31 B1 121.3(2) . . ?
C33 C32 C31 122.6(3) . . ?
C33 C32 H32 118.7 . . ?
C31 C32 H32 118.7 . . ?
C34 C33 C32 120.1(3) . . ?
C34 C33 H33 120.0 . . ?
C32 C33 H33 120.0 . . ?
C33 C34 C35 119.3(3) . . ?
C33 C34 H34 120.3 . . ?
C35 C34 H34 120.3 . . ?
C34 C35 C36 120.4(3) . . ?
C34 C35 H35 119.8 . . ?
C36 C35 H35 119.8 . . ?
C31 C36 C35 122.3(3) . . ?
C31 C36 H36 118.9 . . ?
C35 C36 H36 118.9 . . ?
C38 C37 C42 115.00(19) . . ?
C38 C37 B1 121.55(18) . . ?
C42 C37 B1 123.04(18) . . ?
C39 C38 C37 123.0(2) . . ?
C39 C38 H38 118.5 . . ?
C37 C38 H38 118.5 . . ?
C40 C39 C38 120.0(2) . . ?
C40 C39 H39 120.0 . . ?
C38 C39 H39 120.0 . . ?
C41 C40 C39 118.9(2) . . ?
C41 C40 H40 120.5 . . ?
C39 C40 H40 120.5 . . ?
C40 C41 C42 120.6(2) . . ?
C40 C41 H41 119.7 . . ?
C42 C41 H41 119.7 . . ?
C41 C42 C37 122.5(2) . . ?
C41 C42 H42 118.8 . . ?
C37 C42 H42 118.8 . . ?
C48 C43 C44 115.1(2) . . ?
C48 C43 B1 122.3(2) . . ?
C44 C43 B1 122.4(2) . . ?
C45 C44 C43 123.0(3) . . ?
C45 C44 H44 118.5 . . ?
C43 C44 H44 118.5 . . ?
C46 C45 C44 120.0(3) . . ?
C46 C45 H45 120.0 . . ?
C44 C45 H45 120.0 . . ?
C45 C46 C47 119.5(2) . . ?
C45 C46 H46 120.2 . . ?
C47 C46 H46 120.2 . . ?
C46 C47 C48 120.6(3) . . ?
C46 C47 H47 119.7 . . ?
C48 C47 H47 119.7 . . ?
C43 C48 C47 121.6(3) . . ?
C43 C48 H48 119.2 . . ?
C47 C48 H48 119.2 . . ?
C43 B1 C37 112.68(17) . . ?
C43 B1 C25 110.30(17) . . ?
C37 B1 C25 104.27(16) . . ?
C43 B1 C31 105.03(16) . . ?
C37 B1 C31 112.71(17) . . ?
C25 B1 C31 112.01(17) . . ?

loop_
_geom_bond_atom_site_label_1
_geom_bond_atom_site_label_2
_geom_bond_distance
_geom_bond_site_symmetry_2
_geom_bond_publ_flag
Fe1 N1 1.7979(16) . ?
Fe1 P1 2.1330(6) . ?
Fe1 P3 2.1502(6) . ?
Fe1 P4 2.1530(6) . ?
Fe1 P2 2.1605(7) . ?
Fe2 N2 1.9045(17) . ?
Fe2 P5 2.1444(6) . ?
Fe2 P8 2.1853(7) . ?
Fe2 P6 2.1979(6) . ?
Fe2 P7 2.2027(6) . ?
Fe2 H2FE 1.50(3) . ?
P1 C1 1.827(3) . ?
P1 C5 1.839(3) . ?
P1 C9 1.860(3) . ?
P2 C3 1.843(3) . ?
P2 C4 1.842(3) . ?
P2 C2 1.865(3) . ?
P3 C8 1.836(3) . ?
P3 C6 1.845(2) . ?
P3 C7 1.848(3) . ?
P4 C10 1.841(2) . ?
P4 C12 1.840(3) . ?
P4 C11 1.838(3) . ?
P5 C21A 1.800(4) . ?
P5 C13 1.821(2) . ?
P5 C17A 1.836(3) . ?
P5 C17B 1.853(5) . ?
P5 C21B 1.894(4) . ?
P6 C16 1.822(2) . ?
P6 C15 1.830(3) . ?
P6 C14 1.852(2) . ?
P7 C24A 1.791(4) . ?
P7 C22B 1.798(4) . ?
P7 C23A 1.839(4) . ?
P7 C24B 1.853(4) . ?
P7 C23B 1.870(4) . ?
P7 C22A 1.893(3) . ?
P8 C19A 1.807(3) . ?
P8 C18B 1.840(5) . ?
P8 C18A 1.840(2) . ?
P8 C20A 1.847(3) . ?
P8 C20B 1.849(5) . ?
P8 C19B 1.864(5) . ?
N1 N2 1.127(2) . ?
C1 C2 1.522(4) . ?
C1 H1A 0.9900 . ?
C1 H1B 0.9900 . ?
C2 H2A 0.9900 . ?
C2 H2B 0.9900 . ?
C3 H3A 0.9800 . ?
C3 H3B 0.9800 . ?
C3 H3C 0.9800 . ?
C4 H4A 0.9800 . ?
C4 H4B 0.9800 . ?
C4 H4C 0.9800 . ?
C5 C6 1.533(4) . ?
C5 H5A 0.9900 . ?
C5 H5B 0.9900 . ?
C6 H6A 0.9900 . ?
C6 H6B 0.9900 . ?
C9 C10 1.497(4) . ?
C9 H9A 0.9900 . ?
C9 H9B 0.9900 . ?
C7 H7A 0.9800 . ?
C7 H7B 0.9800 . ?
C7 H7C 0.9800 . ?
C8 H8A 0.9800 . ?
C8 H8B 0.9800 . ?
C8 H8C 0.9800 . ?
C10 H10A 0.9900 . ?
C10 H10B 0.9900 . ?
C11 H11A 0.9800 . ?
C11 H11B 0.9800 . ?
C11 H11C 0.9800 . ?
C12 H12A 0.9800 . ?
C12 H12B 0.9800 . ?
C12 H12C 0.9800 . ?
C13 C14 1.515(4) . ?
C13 H13A 0.9900 . ?
C13 H13B 0.9900 . ?
C14 H14A 0.9900 . ?
C14 H14B 0.9900 . ?
C15 H15A 0.9800 . ?
C15 H15B 0.9800 . ?
C15 H15C 0.9800 . ?
C16 H16A 0.9800 . ?
C16 H16B 0.9800 . ?
C16 H16C 0.9800 . ?
C17A C18A 1.515(4) . ?
C17A H17A 0.9900 . ?
C17A H17B 0.9900 . ?
C18A H18A 0.9900 . ?
C18A H18B 0.9900 . ?
C19A H19A 0.9800 . ?
C19A H19B 0.9800 . ?
C19A H19C 0.9800 . ?
C20A H20A 0.9800 . ?
C20A H20B 0.9800 . ?
C20A H20C 0.9800 . ?
C17B C18B 1.528(5) . ?
C17B H17C 0.9900 . ?
C17B H17D 0.9900 . ?
C18B H18C 0.9900 . ?
C18B H18D 0.9900 . ?
C19B H19D 0.9800 . ?
C19B H19E 0.9800 . ?
C19B H19F 0.9800 . ?
C20B H20D 0.9800 . ?
C20B H20E 0.9800 . ?
C20B H20F 0.9800 . ?
C21A C22A 1.538(4) . ?
C21A H21A 0.9900 . ?
C21A H21B 0.9900 . ?
C22A H22A 0.9900 . ?
C22A H22B 0.9900 . ?
C23A H23A 0.9800 . ?
C23A H23B 0.9800 . ?
C23A H23C 0.9800 . ?
C24A H24A 0.9800 . ?
C24A H24B 0.9800 . ?
C24A H24C 0.9800 . ?
C21B C22B 1.539(4) . ?
C21B H21C 0.9900 . ?
C21B H21D 0.9900 . ?
C22B H22C 0.9900 . ?
C22B H22D 0.9900 . ?
C23B H23D 0.9800 . ?
C23B H23E 0.9800 . ?
C23B H23F 0.9800 . ?
C24B H24D 0.9800 . ?
C24B H24E 0.9800 . ?
C24B H24F 0.9800 . ?
C25 C26 1.395(3) . ?
C25 C30 1.404(3) . ?
C25 B1 1.644(3) . ?
C26 C27 1.410(4) . ?
C26 H26 0.9500 . ?
C27 C28 1.366(4) . ?
C27 H27 0.9500 . ?
C28 C29 1.364(4) . ?
C28 H28 0.9500 . ?
C29 C30 1.385(3) . ?
C29 H29 0.9500 . ?
C30 H30 0.9500 . ?
C31 C36 1.397(3) . ?
C31 C32 1.404(3) . ?
C31 B1 1.643(3) . ?
C32 C33 1.391(4) . ?
C32 H32 0.9500 . ?
C33 C34 1.375(5) . ?
C33 H33 0.9500 . ?
C34 C35 1.373(5) . ?
C34 H34 0.9500 . ?
C35 C36 1.396(3) . ?
C35 H35 0.9500 . ?
C36 H36 0.9500 . ?
C37 C38 1.405(3) . ?
C37 C42 1.399(3) . ?
C37 B1 1.642(3) . ?
C38 C39 1.392(3) . ?
C38 H38 0.9500 . ?
C39 C40 1.380(4) . ?
C39 H39 0.9500 . ?
C40 C41 1.380(4) . ?
C40 H40 0.9500 . ?
C41 C42 1.394(3) . ?
C41 H41 0.9500 . ?
C42 H42 0.9500 . ?
C43 C48 1.400(3) . ?
C43 C44 1.405(3) . ?
C43 B1 1.632(3) . ?
C44 C45 1.388(3) . ?
C44 H44 0.9500 . ?
C45 C46 1.363(5) . ?
C45 H45 0.9500 . ?
C46 C47 1.370(5) . ?
C46 H46 0.9500 . ?
C47 C48 1.404(3) . ?
C47 H47 0.9500 . ?
C48 H48 0.9500 . ?

loop_
_geom_torsion_atom_site_label_1
_geom_torsion_atom_site_label_2
_geom_torsion_atom_site_label_3
_geom_torsion_atom_site_label_4
_geom_torsion
_geom_torsion_site_symmetry_1
_geom_torsion_site_symmetry_2
_geom_torsion_site_symmetry_3
_geom_torsion_site_symmetry_4
_geom_torsion_publ_flag
N1 Fe1 P1 C1 -157.0(6) . . . . ?
P3 Fe1 P1 C1 128.48(12) . . . . ?
P4 Fe1 P1 C1 -110.04(12) . . . . ?
P2 Fe1 P1 C1 7.87(12) . . . . ?
N1 Fe1 P1 C5 80.3(7) . . . . ?
P3 Fe1 P1 C5 5.75(11) . . . . ?
P4 Fe1 P1 C5 127.23(11) . . . . ?
P2 Fe1 P1 C5 -114.86(11) . . . . ?
N1 Fe1 P1 C9 -37.7(7) . . . . ?
P3 Fe1 P1 C9 -112.29(10) . . . . ?
P4 Fe1 P1 C9 9.19(10) . . . . ?
P2 Fe1 P1 C9 127.10(10) . . . . ?
N1 Fe1 P2 C3 70.65(14) . . . . ?
P1 Fe1 P2 C3 -108.06(13) . . . . ?
P3 Fe1 P2 C3 170.35(13) . . . . ?
P4 Fe1 P2 C3 -26.02(14) . . . . ?
N1 Fe1 P2 C4 -52.63(15) . . . . ?
P1 Fe1 P2 C4 128.65(14) . . . . ?
P3 Fe1 P2 C4 47.07(14) . . . . ?
P4 Fe1 P2 C4 -149.31(14) . . . . ?
N1 Fe1 P2 C2 -171.03(13) . . . . ?
P1 Fe1 P2 C2 10.26(13) . . . . ?
P3 Fe1 P2 C2 -71.32(13) . . . . ?
P4 Fe1 P2 C2 92.30(13) . . . . ?
N1 Fe1 P3 C8 -38.44(14) . . . . ?
P1 Fe1 P3 C8 136.85(13) . . . . ?
P4 Fe1 P3 C8 56.39(13) . . . . ?
P2 Fe1 P3 C8 -140.52(13) . . . . ?
N1 Fe1 P3 C6 -159.13(12) . . . . ?
P1 Fe1 P3 C6 16.16(11) . . . . ?
P4 Fe1 P3 C6 -64.30(11) . . . . ?
P2 Fe1 P3 C6 98.79(11) . . . . ?
N1 Fe1 P3 C7 84.85(13) . . . . ?
P1 Fe1 P3 C7 -99.86(12) . . . . ?
P4 Fe1 P3 C7 179.68(12) . . . . ?
P2 Fe1 P3 C7 -17.23(12) . . . . ?
N1 Fe1 P4 C10 -172.57(10) . . . . ?
P1 Fe1 P4 C10 10.99(9) . . . . ?
P3 Fe1 P4 C10 91.42(9) . . . . ?
P2 Fe1 P4 C10 -72.11(9) . . . . ?
N1 Fe1 P4 C12 -52.63(15) . . . . ?
P1 Fe1 P4 C12 130.93(14) . . . . ?
P3 Fe1 P4 C12 -148.64(14) . . . . ?
P2 Fe1 P4 C12 47.83(14) . . . . ?
N1 Fe1 P4 C11 67.90(11) . . . . ?
P1 Fe1 P4 C11 -108.54(10) . . . . ?
P3 Fe1 P4 C11 -28.11(10) . . . . ?
P2 Fe1 P4 C11 168.36(9) . . . . ?
N2 Fe2 P5 C21A -145.5(14) . . . . ?
P8 Fe2 P5 C21A -108.0(2) . . . . ?
P6 Fe2 P5 C21A 100.5(2) . . . . ?
P7 Fe2 P5 C21A -1.4(2) . . . . ?
N2 Fe2 P5 C13 89.9(14) . . . . ?
P8 Fe2 P5 C13 127.41(11) . . . . ?
P6 Fe2 P5 C13 -24.15(11) . . . . ?
P7 Fe2 P5 C13 -126.05(11) . . . . ?
N2 Fe2 P5 C17A -32.2(15) . . . . ?
P8 Fe2 P5 C17A 5.3(2) . . . . ?
P6 Fe2 P5 C17A -146.3(2) . . . . ?
P7 Fe2 P5 C17A 111.8(2) . . . . ?
N2 Fe2 P5 C17B -22.9(17) . . . . ?
P8 Fe2 P5 C17B 14.6(8) . . . . ?
P6 Fe2 P5 C17B -137.0(8) . . . . ?
P7 Fe2 P5 C17B 121.1(8) . . . . ?
N2 Fe2 P5 C21B -153.5(14) . . . . ?
P8 Fe2 P5 C21B -116.0(2) . . . . ?
P6 Fe2 P5 C21B 92.4(2) . . . . ?
P7 Fe2 P5 C21B -9.5(2) . . . . ?
N2 Fe2 P6 C16 -58.02(11) . . . . ?
P5 Fe2 P6 C16 119.84(9) . . . . ?
P8 Fe2 P6 C16 47.07(11) . . . . ?
P7 Fe2 P6 C16 -154.98(9) . . . . ?
N2 Fe2 P6 C15 66.01(13) . . . . ?
P5 Fe2 P6 C15 -116.13(13) . . . . ?
P8 Fe2 P6 C15 171.10(13) . . . . ?
P7 Fe2 P6 C15 -30.95(13) . . . . ?
N2 Fe2 P6 C14 -174.61(11) . . . . ?
P5 Fe2 P6 C14 3.25(10) . . . . ?
P8 Fe2 P6 C14 -69.52(11) . . . . ?
P7 Fe2 P6 C14 88.43(10) . . . . ?
N2 Fe2 P7 C24A -42.9(2) . . . . ?
P5 Fe2 P7 C24A 138.5(2) . . . . ?
P8 Fe2 P7 C24A -137.4(2) . . . . ?
P6 Fe2 P7 C24A 53.8(2) . . . . ?
N2 Fe2 P7 C22B 163.01(19) . . . . ?
P5 Fe2 P7 C22B -15.62(19) . . . . ?
P8 Fe2 P7 C22B 68.46(19) . . . . ?
P6 Fe2 P7 C22B -100.34(19) . . . . ?
N2 Fe2 P7 C23A 89.64(19) . . . . ?
P5 Fe2 P7 C23A -88.98(19) . . . . ?
P8 Fe2 P7 C23A -4.90(19) . . . . ?
P6 Fe2 P7 C23A -173.70(19) . . . . ?
N2 Fe2 P7 C24B -73.1(2) . . . . ?
P5 Fe2 P7 C24B 108.3(2) . . . . ?
P8 Fe2 P7 C24B -167.6(2) . . . . ?
P6 Fe2 P7 C24B 23.6(2) . . . . ?
N2 Fe2 P7 C23B 42.4(2) . . . . ?
P5 Fe2 P7 C23B -136.2(2) . . . . ?
P8 Fe2 P7 C23B -52.1(2) . . . . ?
P6 Fe2 P7 C23B 139.1(2) . . . . ?
N2 Fe2 P7 C22A -160.79(15) . . . . ?
P5 Fe2 P7 C22A 20.59(15) . . . . ?
P8 Fe2 P7 C22A 104.66(14) . . . . ?
P6 Fe2 P7 C22A -64.14(15) . . . . ?
N2 Fe2 P8 C19A 38.08(15) . . . . ?
P5 Fe2 P8 C19A -140.50(14) . . . . ?
P6 Fe2 P8 C19A -67.67(15) . . . . ?
P7 Fe2 P8 C19A 134.85(14) . . . . ?
N2 Fe2 P8 C18B -174.1(6) . . . . ?
P5 Fe2 P8 C18B 7.3(6) . . . . ?
P6 Fe2 P8 C18B 80.2(6) . . . . ?
P7 Fe2 P8 C18B -77.3(6) . . . . ?
N2 Fe2 P8 C18A 154.73(13) . . . . ?
P5 Fe2 P8 C18A -23.85(12) . . . . ?
P6 Fe2 P8 C18A 48.98(13) . . . . ?
P7 Fe2 P8 C18A -108.51(12) . . . . ?
N2 Fe2 P8 C20A -88.00(15) . . . . ?
P5 Fe2 P8 C20A 93.42(14) . . . . ?
P6 Fe2 P8 C20A 166.26(14) . . . . ?
P7 Fe2 P8 C20A 8.77(14) . . . . ?
N2 Fe2 P8 C20B -41.1(7) . . . . ?
P5 Fe2 P8 C20B 140.3(7) . . . . ?
P6 Fe2 P8 C20B -146.8(7) . . . . ?
P7 Fe2 P8 C20B 55.7(7) . . . . ?
N2 Fe2 P8 C19B 70.5(6) . . . . ?
P5 Fe2 P8 C19B -108.1(6) . . . . ?
P6 Fe2 P8 C19B -35.2(6) . . . . ?
P7 Fe2 P8 C19B 167.3(6) . . . . ?
P1 Fe1 N1 N2 -1(4) . . . . ?
P3 Fe1 N1 N2 73(3) . . . . ?
P4 Fe1 N1 N2 -48(3) . . . . ?
P2 Fe1 N1 N2 -166(3) . . . . ?
Fe1 N1 N2 Fe2 -131(3) . . . . ?
P5 Fe2 N2 N1 30(4) . . . . ?
P8 Fe2 N2 N1 -7(3) . . . . ?
P6 Fe2 N2 N1 144(3) . . . . ?
P7 Fe2 N2 N1 -114(3) . . . . ?
C5 P1 C1 C2 98.9(2) . . . . ?
C9 P1 C1 C2 -152.2(2) . . . . ?
Fe1 P1 C1 C2 -28.0(3) . . . . ?
P1 C1 C2 P2 34.9(3) . . . . ?
C3 P2 C2 C1 98.8(3) . . . . ?
C4 P2 C2 C1 -160.2(3) . . . . ?
Fe1 P2 C2 C1 -30.2(3) . . . . ?
C1 P1 C5 C6 -156.87(19) . . . . ?
C9 P1 C5 C6 93.4(2) . . . . ?
Fe1 P1 C5 C6 -30.3(2) . . . . ?
P1 C5 C6 P3 40.5(2) . . . . ?
C8 P3 C6 C5 -168.9(2) . . . . ?
C7 P3 C6 C5 89.5(2) . . . . ?
Fe1 P3 C6 C5 -38.9(2) . . . . ?
C1 P1 C9 C10 92.9(2) . . . . ?
C5 P1 C9 C10 -155.85(18) . . . . ?
Fe1 P1 C9 C10 -31.6(2) . . . . ?
P1 C9 C10 P4 38.2(2) . . . . ?
C12 P4 C10 C9 -163.7(2) . . . . ?
C11 P4 C10 C9 94.9(2) . . . . ?
Fe1 P4 C10 C9 -33.5(2) . . . . ?
C21A P5 C13 C14 -86.1(2) . . . . ?
C17A P5 C13 C14 168.8(2) . . . . ?
C17B P5 C13 C14 159.2(9) . . . . ?
C21B P5 C13 C14 -73.8(3) . . . . ?
Fe2 P5 C13 C14 43.41(19) . . . . ?
P5 C13 C14 P6 -40.0(2) . . . . ?
C16 P6 C14 C13 -100.8(2) . . . . ?
C15 P6 C14 C13 156.52(19) . . . . ?
Fe2 P6 C14 C13 22.7(2) . . . . ?
C21A P5 C17A C18A 143.1(3) . . . . ?
C13 P5 C17A C18A -104.7(3) . . . . ?
C17B P5 C17A C18A -40(3) . . . . ?
C21B P5 C17A C18A 139.4(3) . . . . ?
Fe2 P5 C17A C18A 18.9(4) . . . . ?
P5 C17A C18A P8 -37.8(4) . . . . ?
C19A P8 C18A C17A 167.3(3) . . . . ?
C18B P8 C18A C17A -66.3(10) . . . . ?
C20A P8 C18A C17A -89.2(3) . . . . ?
C20B P8 C18A C17A -121.1(7) . . . . ?
C19B P8 C18A C17A 156.9(6) . . . . ?
Fe2 P8 C18A C17A 42.9(3) . . . . ?
C21A P5 C17B C18B 87.2(17) . . . . ?
C13 P5 C17B C18B -158.1(15) . . . . ?
C17A P5 C17B C18B 84(3) . . . . ?
C21B P5 C17B C18B 83.3(18) . . . . ?
Fe2 P5 C17B C18B -40.5(19) . . . . ?
P5 C17B C18B P8 42.9(19) . . . . ?
C19A P8 C18B C17B 115.6(11) . . . . ?
C18A P8 C18B C17B 51.3(10) . . . . ?
C20A P8 C18B C17B -152.3(13) . . . . ?
C20B P8 C18B C17B -172.2(12) . . . . ?
C19B P8 C18B C17B 93.9(13) . . . . ?
Fe2 P8 C18B C17B -30.9(13) . . . . ?
C13 P5 C21A C22A 103.0(3) . . . . ?
C17A P5 C21A C22A -144.8(3) . . . . ?
C17B P5 C21A C22A -145.4(6) . . . . ?
C21B P5 C21A C22A 17.9(12) . . . . ?
Fe2 P5 C21A C22A -23.0(4) . . . . ?
P5 C21A C22A P7 40.7(4) . . . . ?
C24A P7 C22A C21A -173.4(4) . . . . ?
C22B P7 C22A C21A 65.2(4) . . . . ?
C23A P7 C22A C21A 82.2(4) . . . . ?
C24B P7 C22A C21A -166.2(4) . . . . ?
C23B P7 C22A C21A 108.3(4) . . . . ?
Fe2 P7 C22A C21A -43.1(4) . . . . ?
C21A P5 C21B C22B -104.1(16) . . . . ?
C13 P5 C21B C22B 157.4(4) . . . . ?
C17A P5 C21B C22B -85.9(4) . . . . ?
C17B P5 C21B C22B -85.8(7) . . . . ?
Fe2 P5 C21B C22B 38.2(4) . . . . ?
P5 C21B C22B P7 -48.1(5) . . . . ?
C24A P7 C22B C21B -114.0(4) . . . . ?
C23A P7 C22B C21B 156.6(4) . . . . ?
C24B P7 C22B C21B -94.1(4) . . . . ?
C23B P7 C22B C21B 169.1(4) . . . . ?
C22A P7 C22B C21B -41.9(3) . . . . ?
Fe2 P7 C22B C21B 41.2(4) . . . . ?
C30 C25 C26 C27 -1.0(3) . . . . ?
B1 C25 C26 C27 -177.3(2) . . . . ?
C25 C26 C27 C28 -1.1(4) . . . . ?
C26 C27 C28 C29 1.9(4) . . . . ?
C27 C28 C29 C30 -0.5(4) . . . . ?
C28 C29 C30 C25 -1.8(4) . . . . ?
C26 C25 C30 C29 2.5(3) . . . . ?
B1 C25 C30 C29 178.9(2) . . . . ?
C36 C31 C32 C33 -1.0(4) . . . . ?
B1 C31 C32 C33 -176.7(3) . . . . ?
C31 C32 C33 C34 -0.4(5) . . . . ?
C32 C33 C34 C35 1.3(5) . . . . ?
C33 C34 C35 C36 -0.8(5) . . . . ?
C32 C31 C36 C35 1.6(4) . . . . ?
B1 C31 C36 C35 177.1(2) . . . . ?
C34 C35 C36 C31 -0.8(4) . . . . ?
C42 C37 C38 C39 0.2(3) . . . . ?
B1 C37 C38 C39 173.00(18) . . . . ?
C37 C38 C39 C40 -0.6(3) . . . . ?
C38 C39 C40 C41 0.4(3) . . . . ?
C39 C40 C41 C42 0.1(3) . . . . ?
C40 C41 C42 C37 -0.5(3) . . . . ?
C38 C37 C42 C41 0.3(3) . . . . ?
B1 C37 C42 C41 -172.32(19) . . . . ?
C48 C43 C44 C45 1.6(4) . . . . ?
B1 C43 C44 C45 177.7(2) . . . . ?
C43 C44 C45 C46 -1.0(4) . . . . ?
C44 C45 C46 C47 -0.4(4) . . . . ?
C45 C46 C47 C48 1.1(4) . . . . ?
C44 C43 C48 C47 -0.9(3) . . . . ?
B1 C43 C48 C47 -176.9(2) . . . . ?
C46 C47 C48 C43 -0.4(4) . . . . ?
C48 C43 B1 C37 -39.3(3) . . . . ?
C44 C43 B1 C37 144.9(2) . . . . ?
C48 C43 B1 C25 -155.3(2) . . . . ?
C44 C43 B1 C25 28.9(3) . . . . ?
C48 C43 B1 C31 83.8(2) . . . . ?
C44 C43 B1 C31 -92.0(2) . . . . ?
C38 C37 B1 C43 158.10(18) . . . . ?
C42 C37 B1 C43 -29.7(3) . . . . ?
C38 C37 B1 C25 -82.3(2) . . . . ?
C42 C37 B1 C25 89.9(2) . . . . ?
C38 C37 B1 C31 39.4(3) . . . . ?
C42 C37 B1 C31 -148.39(19) . . . . ?
C26 C25 B1 C43 -143.2(2) . . . . ?
C30 C25 B1 C43 40.7(3) . . . . ?
C26 C25 B1 C37 95.6(2) . . . . ?
C30 C25 B1 C37 -80.5(2) . . . . ?
C26 C25 B1 C31 -26.6(3) . . . . ?
C30 C25 B1 C31 157.36(19) . . . . ?
C36 C31 B1 C43 -97.3(2) . . . . ?
C32 C31 B1 C43 78.0(3) . . . . ?
C36 C31 B1 C37 25.8(3) . . . . ?
C32 C31 B1 C37 -158.9(2) . . . . ?
C36 C31 B1 C25 143.0(2) . . . . ?
C32 C31 B1 C25 -41.7(3) . . . . ?
